data_8106842
loop_
_publ_author_name
'Marake, Daniel Thabo'
'Roodt, Andreas'
'Brink, Alice'

_publ_section_title
;
 Crystal structure of
 fac-tricarbonyl(2-(isopropylimino)methyl-5-methylphenolatido-\k2
 N,O)(pyridine-\kN)rhenium(I), C19H19N2O4Re
;
_journal_issue 1
_journal_name_full 'Zeitschrift f\"ur Kristallographie - New Crystal Structures'
_journal_page_first 251
_journal_page_last 254
_journal_paper_doi 10.1515/ncrs-2015-0110
_journal_volume 231
_journal_year 2016
_chemical_formula_moiety 'C19  H19  N2  O4  Re1'
_chemical_formula_sum 'C19 H19 N2 O4 Re'
_chemical_formula_weight 525.56
_chemical_name_systematic
;
<i>fac</i>-[(Tricarbonyl)(2-(isopropylimino)methyl-
5-methylphenolatido)(pyridinyl)rhenium(I)]
;
_space_group_IT_number 14
_space_group_name_Hall '-P 2ybc'
_space_group_name_H-M_alt 'P 1 21/c 1'
_symmetry_cell_setting monoclinic
_symmetry_space_group_name_Hall '-P 2ybc'
_symmetry_space_group_name_H-M 'P 1 21/c 1'
_atom_sites_solution_hydrogens geom
_atom_sites_solution_primary direct
_atom_sites_solution_secondary difmap
_cell_angle_alpha 90
_cell_angle_beta 92.431(2)
_cell_angle_gamma 90
_cell_formula_units_Z 4
_cell_length_a 8.2805(3)
_cell_length_b 13.7325(5)
_cell_length_c 16.3560(6)
_cell_measurement_reflns_used 9974
_cell_measurement_temperature 100(2)
_cell_measurement_theta_max 26.55
_cell_measurement_theta_min 2.49
_cell_volume 1858.20(12)
_computing_cell_refinement 'Saint-Plus (Bruker, 2004)'
_computing_data_reduction 'SAINT-Plus and XPREP (Bruker, 2004)'
_computing_molecular_graphics 'DIAMOND 3.0c (Brandenburg & Putz, 2005)'
_computing_publication_material 'WinGX publication routines (Farrugia, 1999)'
_computing_structure_refinement 'SHELXL-2013 (Sheldrick, 2013)'
_computing_structure_solution 'SIR-97 (Altomare et al., 1999)'
_diffrn_ambient_temperature 100(2)
_diffrn_detector_area_resol_mean 512
_diffrn_measured_fraction_theta_full 0.999
_diffrn_measured_fraction_theta_max 0.999
_diffrn_measurement_device_type
;
Bruker X8 ApexII 4K Kappa CCD
;
_diffrn_measurement_method '\w and \f'
_diffrn_radiation_source 'sealed tube'
_diffrn_radiation_type MoK\a
_diffrn_radiation_wavelength 0.71073
_diffrn_reflns_av_R_equivalents 0.0941
_diffrn_reflns_Laue_measured_fraction_full 0.999
_diffrn_reflns_Laue_measured_fraction_max 0.999
_diffrn_reflns_limit_h_max 10
_diffrn_reflns_limit_h_min -10
_diffrn_reflns_limit_k_max 18
_diffrn_reflns_limit_k_min -18
_diffrn_reflns_limit_l_max 21
_diffrn_reflns_limit_l_min -21
_diffrn_reflns_number 37950
_diffrn_reflns_point_group_measured_fraction_full 0.999
_diffrn_reflns_point_group_measured_fraction_max 0.999
_diffrn_reflns_theta_full 25.242
_diffrn_reflns_theta_max 28
_diffrn_reflns_theta_min 2.874
_diffrn_standards_decay_% 0
_diffrn_standards_interval_count 0
_diffrn_standards_interval_time 0
_diffrn_standards_number 0
_exptl_absorpt_coefficient_mu 6.565
_exptl_absorpt_correction_T_max 0.8954
_exptl_absorpt_correction_T_min 0.8371
_exptl_absorpt_correction_type multi-scan
_exptl_absorpt_process_details
;
(<i>SADABS</i>; Bruker, 2004)
;
_exptl_crystal_colour yellow
_exptl_crystal_density_diffrn 1.879
_exptl_crystal_density_method 'not measured'
_exptl_crystal_description Cuboid
_exptl_crystal_F_000 1016
_exptl_crystal_size_max 0.631
_exptl_crystal_size_mid 0.479
_exptl_crystal_size_min 0.348
_refine_diff_density_max 1.443
_refine_diff_density_min -0.999
_refine_diff_density_rms 0.149
_refine_ls_extinction_method none
_refine_ls_goodness_of_fit_ref 1.027
_refine_ls_hydrogen_treatment constr
_refine_ls_matrix_type full
_refine_ls_number_constraints 0
_refine_ls_number_parameters 238
_refine_ls_number_reflns 4473
_refine_ls_number_restraints 0
_refine_ls_restrained_S_all 1.027
_refine_ls_R_factor_all 0.0423
_refine_ls_R_factor_gt 0.0347
_refine_ls_shift/su_max 0.002
_refine_ls_shift/su_mean 0
_refine_ls_structure_factor_coef Fsqd
_refine_ls_weighting_details 'w=1/[\s^2^(Fo^2^)+(0.0499P)^2^] where P=(Fo^2^+2Fc^2^)/3'
_refine_ls_weighting_scheme calc
_refine_ls_wR_factor_ref 0.093
_reflns_number_gt 3772
_reflns_number_total 4473
_reflns_threshold_expression 'I > 2\s(I)'
_cod_data_source_file suppl_ncrs-2015-0110_suppl.cif
_cod_data_source_block 14rdm1_0m
_cod_original_sg_symbol_H-M 'P 21/c'
_cod_database_code 8106842

loop_
_symmetry_equiv_pos_as_xyz
'x, y, z'
'-x, y+1/2, -z+1/2'
'-x, -y, -z'
'x, -y-1/2, z-1/2'

loop_
_atom_site_label
_atom_site_fract_x
_atom_site_fract_y
_atom_site_fract_z
_atom_site_U_iso_or_equiv
_atom_site_adp_type
_atom_site_calc_flag
_atom_site_occupancy
_atom_site_disorder_assembly
_atom_site_disorder_group
_atom_site_type_symbol
Re1 0.34541(2) 0.38883(2) 0.77833(2) 0.03680(9) Uani d 1 . . Re
O1 0.2858(4) 0.51972(18) 0.7168(2) 0.0442(7) Uani d 1 . . O
O01 0.2372(5) 0.4753(3) 0.9398(2) 0.0705(10) Uani d 1 . . O
O02 0.4374(5) 0.2083(2) 0.8787(2) 0.0644(10) Uani d 1 . . O
O03 0.0146(5) 0.2943(3) 0.7492(3) 0.0814(13) Uani d 1 . . O
N1 0.4124(4) 0.3351(2) 0.6595(2) 0.0380(8) Uani d 1 . . N
N3 0.5911(4) 0.4554(2) 0.7904(2) 0.0404(8) Uani d 1 . . N
C1 0.3785(6) 0.3796(3) 0.5908(3) 0.0427(11) Uani d 1 . . C
H1 0.4129 0.3477 0.5431 0.051 Uiso calc 1 . . H
C01 0.2793(5) 0.4430(3) 0.8784(3) 0.0452(10) Uani d 1 . . C
C02 0.4063(5) 0.2752(3) 0.8396(3) 0.0460(11) Uani d 1 . . C
C03 0.1375(6) 0.3314(3) 0.7607(3) 0.0502(11) Uani d 1 . . C
C11 0.2965(5) 0.4704(3) 0.5774(3) 0.0403(9) Uani d 1 . . C
C12 0.2516(5) 0.5347(3) 0.6408(3) 0.0388(9) Uani d 1 . . C
C13 0.1657(6) 0.6202(3) 0.6166(4) 0.0449(11) Uani d 1 . . C
H13 0.1364 0.6648 0.6579 0.054 Uiso calc 1 . . H
C14 0.1229(6) 0.6418(3) 0.5372(3) 0.0499(12) Uani d 1 . . C
C15 0.1679(7) 0.5775(3) 0.4746(4) 0.0583(13) Uani d 1 . . C
H15 0.1393 0.591 0.4189 0.07 Uiso calc 1 . . H
C16 0.2535(6) 0.4956(3) 0.4959(3) 0.0522(12) Uani d 1 . . C
H16 0.2856 0.4535 0.4535 0.063 Uiso calc 1 . . H
C21 0.4899(6) 0.2358(3) 0.6558(3) 0.0508(12) Uani d 1 . . C
H21 0.437 0.1938 0.6968 0.061 Uiso calc 1 . . H
C22 0.6631(6) 0.2413(4) 0.6806(5) 0.0690(16) Uani d 1 . . C
H22A 0.7172 0.2872 0.6449 0.103 Uiso calc 1 . . H
H22B 0.7122 0.1768 0.6759 0.103 Uiso calc 1 . . H
H22C 0.6749 0.2637 0.7374 0.103 Uiso calc 1 . . H
C23 0.4692(9) 0.1853(4) 0.5739(4) 0.0797(19) Uani d 1 . . C
H23A 0.5329 0.2194 0.5336 0.12 Uiso calc 1 . . H
H23B 0.3548 0.1862 0.5559 0.12 Uiso calc 1 . . H
H23C 0.5064 0.1178 0.5791 0.12 Uiso calc 1 . . H
C31 0.6869(6) 0.4445(3) 0.8579(3) 0.0529(12) Uani d 1 . . C
H31 0.6485 0.4076 0.9022 0.063 Uiso calc 1 . . H
C32 0.8372(6) 0.4845(4) 0.8654(4) 0.0605(13) Uani d 1 . . C
H32 0.9001 0.4772 0.9149 0.073 Uiso calc 1 . . H
C33 0.8988(6) 0.5360(4) 0.8008(4) 0.0585(13) Uani d 1 . . C
H33 1.0051 0.5622 0.8046 0.07 Uiso calc 1 . . H
C34 0.8028(6) 0.5481(3) 0.7317(3) 0.0507(12) Uani d 1 . . C
H34 0.8404 0.5843 0.6868 0.061 Uiso calc 1 . . H
C35 0.6497(5) 0.5069(4) 0.7275(3) 0.0453(11) Uani d 1 . . C
H35 0.5839 0.515 0.679 0.054 Uiso calc 1 . . H
C141 0.0275(7) 0.7315(3) 0.5149(4) 0.0724(17) Uani d 1 . . C
H14A -0.013 0.7611 0.5645 0.109 Uiso calc 1 . . H
H14B -0.0639 0.714 0.4777 0.109 Uiso calc 1 . . H
H14C 0.097 0.7782 0.4877 0.109 Uiso calc 1 . . H

loop_
_atom_site_aniso_label
_atom_site_aniso_U_11
_atom_site_aniso_U_22
_atom_site_aniso_U_33
_atom_site_aniso_U_12
_atom_site_aniso_U_13
_atom_site_aniso_U_23
Re1 0.03795(13) 0.03733(11) 0.03531(14) -0.00296(5) 0.00348(9) 0.00127(6)
O1 0.0533(18) 0.0372(13) 0.042(2) 0.0040(12) 0.0052(16) -0.0039(12)
O01 0.077(3) 0.088(2) 0.048(2) 0.005(2) 0.013(2) -0.0064(19)
O02 0.085(3) 0.0528(17) 0.055(2) 0.0048(17) 0.000(2) 0.0148(17)
O03 0.053(2) 0.088(3) 0.103(4) -0.027(2) -0.002(2) -0.005(2)
N1 0.0381(18) 0.0346(15) 0.041(2) 0.0010(13) 0.0023(17) -0.0036(15)
N3 0.047(2) 0.0385(16) 0.036(2) -0.0047(14) 0.0062(17) 0.0016(14)
C1 0.050(3) 0.0383(19) 0.041(3) 0.0027(17) 0.009(2) -0.0021(17)
C01 0.044(2) 0.050(2) 0.041(3) -0.0019(19) 0.001(2) 0.000(2)
C02 0.049(3) 0.047(2) 0.043(3) -0.0086(19) 0.006(2) -0.001(2)
C03 0.047(3) 0.052(2) 0.051(3) -0.005(2) 0.004(2) 0.002(2)
C11 0.049(2) 0.0379(18) 0.034(2) 0.0040(17) 0.003(2) 0.0019(16)
C12 0.039(2) 0.0371(18) 0.040(3) -0.0040(15) 0.008(2) -0.0029(17)
C13 0.043(3) 0.0367(19) 0.055(3) 0.0020(16) 0.004(2) -0.0018(18)
C14 0.053(3) 0.041(2) 0.055(3) 0.0066(19) -0.002(3) 0.008(2)
C15 0.075(4) 0.052(2) 0.048(3) 0.002(2) 0.001(3) 0.004(2)
C16 0.075(3) 0.044(2) 0.038(3) 0.007(2) 0.007(3) -0.0010(19)
C21 0.061(3) 0.0330(18) 0.059(3) 0.0061(18) 0.007(3) 0.0026(19)
C22 0.059(3) 0.053(3) 0.094(5) 0.012(2) -0.010(3) 0.005(3)
C23 0.115(5) 0.054(3) 0.068(4) 0.026(3) -0.016(4) -0.019(3)
C31 0.047(3) 0.065(3) 0.046(3) -0.006(2) -0.002(2) 0.000(2)
C32 0.046(3) 0.082(3) 0.052(3) -0.006(2) -0.012(2) 0.007(3)
C33 0.043(3) 0.065(3) 0.068(4) -0.009(2) 0.002(3) -0.002(3)
C34 0.051(3) 0.054(2) 0.048(3) -0.008(2) 0.007(2) 0.003(2)
C35 0.047(3) 0.053(2) 0.036(3) -0.0053(18) 0.003(2) 0.0020(18)
C141 0.083(4) 0.055(3) 0.078(5) 0.024(3) -0.009(3) 0.012(3)

loop_
_atom_type_symbol
_atom_type_description
_atom_type_scat_dispersion_real
_atom_type_scat_dispersion_imag
_atom_type_scat_source
C C 0.0033 0.0016 'International Tables Vol C Tables 4.2.6.8 and 6.1.1.4'
H H 0 0 'International Tables Vol C Tables 4.2.6.8 and 6.1.1.4'
N N 0.0061 0.0033 'International Tables Vol C Tables 4.2.6.8 and 6.1.1.4'
O O 0.0106 0.006 'International Tables Vol C Tables 4.2.6.8 and 6.1.1.4'
Re Re -1.0185 7.231 'International Tables Vol C Tables 4.2.6.8 and 6.1.1.4'

loop_
_geom_angle_atom_site_label_1
_geom_angle_atom_site_label_2
_geom_angle_atom_site_label_3
_geom_angle
_geom_angle_site_symmetry_1
_geom_angle_site_symmetry_3
C01 Re1 C03 90.1(2) . .
C01 Re1 C02 86.96(19) . .
C03 Re1 C02 87.6(2) . .
C01 Re1 O1 90.43(15) . 1
C03 Re1 O1 95.10(17) . 1
C02 Re1 O1 176.25(16) . 1
C01 Re1 O1 90.43(15) . .
C03 Re1 O1 95.10(17) . .
C02 Re1 O1 176.25(16) . .
O1 Re1 O1 0.0(2) 1 .
C01 Re1 N1 176.04(16) . .
C03 Re1 N1 89.26(18) . .
C02 Re1 N1 96.90(16) . .
O1 Re1 N1 85.75(12) 1 .
O1 Re1 N1 85.75(12) . .
C01 Re1 N3 93.36(16) . .
C03 Re1 N3 176.31(19) . .
C02 Re1 N3 93.96(16) . .
O1 Re1 N3 83.49(12) 1 .
O1 Re1 N3 83.49(12) . .
N1 Re1 N3 87.24(13) . .
C12 O1 Re1 129.7(2) . .
C1 N1 C21 117.9(4) . .
C1 N1 Re1 124.0(3) . .
C21 N1 Re1 117.9(3) . .
C31 N3 C35 117.7(4) . .
C31 N3 Re1 122.2(3) . .
C35 N3 Re1 120.1(3) . .
N1 C1 C11 128.8(4) . .
N1 C1 H1 115.6 . .
C11 C1 H1 115.6 . .
O01 C01 Re1 179.1(4) . .
O02 C02 Re1 176.8(4) . .
O03 C03 Re1 177.9(5) . .
C16 C11 C12 118.3(4) . .
C16 C11 C1 117.3(4) . .
C12 C11 C1 124.4(4) . .
O1 C12 C13 119.4(4) 1 .
O1 C12 C13 119.4(4) . .
O1 C12 C11 123.7(4) 1 .
O1 C12 C11 123.7(4) . .
C13 C12 C11 116.9(5) . .
C14 C13 C12 123.4(4) . .
C14 C13 H13 118.3 . .
C12 C13 H13 118.3 . .
C13 C14 C15 119.2(4) . .
C13 C14 C141 121.5(5) . .
C15 C14 C141 119.3(5) . .
C16 C15 C14 118.7(5) . .
C16 C15 H15 120.7 . .
C14 C15 H15 120.7 . .
C15 C16 C11 123.4(4) . .
C15 C16 H16 118.3 . .
C11 C16 H16 118.3 . .
C22 C21 N1 110.6(4) . .
C22 C21 C23 109.9(5) . .
N1 C21 C23 114.6(4) . .
C22 C21 H21 107.1 . .
N1 C21 H21 107.1 . .
C23 C21 H21 107.1 . .
C21 C22 H22A 109.5 . .
C21 C22 H22B 109.5 . .
H22A C22 H22B 109.5 . .
C21 C22 H22C 109.5 . .
H22A C22 H22C 109.5 . .
H22B C22 H22C 109.5 . .
C21 C23 H23A 109.5 . .
C21 C23 H23B 109.5 . .
H23A C23 H23B 109.5 . .
C21 C23 H23C 109.5 . .
H23A C23 H23C 109.5 . .
H23B C23 H23C 109.5 . .
N3 C31 C32 122.3(5) . .
N3 C31 H31 118.8 . .
C32 C31 H31 118.8 . .
C31 C32 C33 120.2(5) . .
C31 C32 H32 119.9 . .
C33 C32 H32 119.9 . .
C34 C33 C32 118.2(5) . .
C34 C33 H33 120.9 . .
C32 C33 H33 120.9 . .
C33 C34 C35 119.4(5) . .
C33 C34 H34 120.3 . .
C35 C34 H34 120.3 . .
N3 C35 C34 122.1(4) . .
N3 C35 H35 119 . .
C34 C35 H35 119 . .
C14 C141 H14A 109.5 . .
C14 C141 H14B 109.5 . .
H14A C141 H14B 109.5 . .
C14 C141 H14C 109.5 . .
H14A C141 H14C 109.5 . .
H14B C141 H14C 109.5 . .

loop_
_geom_bond_atom_site_label_1
_geom_bond_atom_site_label_2
_geom_bond_site_symmetry_2
_geom_bond_distance
Re1 C01 . 1.899(5)
Re1 C03 . 1.905(5)
Re1 C02 . 1.910(5)
Re1 O1 1 2.109(3)
Re1 O1 . 2.109(3)
Re1 N1 . 2.173(3)
Re1 N3 . 2.232(4)
O1 C12 . 1.278(6)
O01 C01 . 1.166(6)
O02 C02 . 1.143(5)
O03 C03 . 1.146(6)
N1 C1 . 1.299(6)
N1 C21 . 1.510(5)
N3 C31 . 1.341(6)
N3 C35 . 1.355(5)
C1 C11 . 1.432(5)
C1 H1 . 0.95
C11 C16 . 1.408(7)
C11 C12 . 1.424(6)
C12 O1 1 1.278(6)
C12 C13 . 1.421(6)
C13 C14 . 1.364(8)
C13 H13 . 0.95
C14 C15 . 1.413(7)
C14 C141 . 1.501(6)
C15 C16 . 1.366(6)
C15 H15 . 0.95
C16 H16 . 0.95
C21 C22 . 1.475(7)
C21 C23 . 1.511(8)
C21 H21 . 1
C22 H22A . 0.98
C22 H22B . 0.98
C22 H22C . 0.98
C23 H23A . 0.98
C23 H23B . 0.98
C23 H23C . 0.98
C31 C32 . 1.361(7)
C31 H31 . 0.95
C32 C33 . 1.386(8)
C32 H32 . 0.95
C33 C34 . 1.364(9)
C33 H33 . 0.95
C34 C35 . 1.387(6)
C34 H34 . 0.95
C35 H35 . 0.95
C141 H14A . 0.98
C141 H14B . 0.98
C141 H14C . 0.98

loop_
_geom_hbond_atom_site_label_D
_geom_hbond_atom_site_label_H
_geom_hbond_atom_site_label_A
_geom_hbond_distance_DH
_geom_hbond_distance_HA
_geom_hbond_distance_DA
_geom_hbond_angle_DHA
_geom_hbond_site_symmetry_A
C35 H35 O1 0.95 2.57 3.016(5) 109 1

loop_
_geom_torsion_atom_site_label_1
_geom_torsion_atom_site_label_2
_geom_torsion_atom_site_label_3
_geom_torsion_atom_site_label_4
_geom_torsion
_geom_torsion_site_symmetry_1
_geom_torsion_site_symmetry_2
_geom_torsion_site_symmetry_3
_geom_torsion_site_symmetry_4
C21 N1 C1 C11 175.6(4) . . . .
Re1 N1 C1 C11 1.2(7) . . . .
N1 C1 C11 C16 -170.6(5) . . . .
N1 C1 C11 C12 7.3(8) . . . .
Re1 O1 C12 O1 0E1(10) . . . 1
O1 O1 C12 C13 0.0(8) 1 . . .
Re1 O1 C12 C13 159.6(3) . . . .
O1 O1 C12 C11 0.0(8) 1 . . .
Re1 O1 C12 C11 -21.1(6) . . . .
C16 C11 C12 O1 -179.2(4) . . . 1
C1 C11 C12 O1 2.9(7) . . . 1
C16 C11 C12 O1 -179.2(4) . . . .
C1 C11 C12 O1 2.9(7) . . . .
C16 C11 C12 C13 0.1(6) . . . .
C1 C11 C12 C13 -177.8(4) . . . .
O1 C12 C13 C14 -179.5(4) 1 . . .
O1 C12 C13 C14 -179.5(4) . . . .
C11 C12 C13 C14 1.2(7) . . . .
C12 C13 C14 C15 -1.2(7) . . . .
C12 C13 C14 C141 178.0(5) . . . .
C13 C14 C15 C16 -0.1(8) . . . .
C141 C14 C15 C16 -179.4(5) . . . .
C14 C15 C16 C11 1.5(8) . . . .
C12 C11 C16 C15 -1.4(7) . . . .
C1 C11 C16 C15 176.6(5) . . . .
C1 N1 C21 C22 105.4(5) . . . .
Re1 N1 C21 C22 -79.8(5) . . . .
C1 N1 C21 C23 -19.5(6) . . . .
Re1 N1 C21 C23 155.3(4) . . . .
C35 N3 C31 C32 1.2(7) . . . .
Re1 N3 C31 C32 179.6(4) . . . .
N3 C31 C32 C33 -2.2(8) . . . .
C31 C32 C33 C34 2.3(8) . . . .
C32 C33 C34 C35 -1.5(7) . . . .
C31 N3 C35 C34 -0.4(7) . . . .
Re1 N3 C35 C34 -178.8(3) . . . .
C33 C34 C35 N3 0.6(7) . . . .
